data_7059911
loop_
_publ_author_name
'Grguri\'c, Toni'
'Cetina, Mario'
'Petroselli, Manuel'
'Bacchiocchi, Corrado'
'Dzoli\'c, Zoran'
'Cametti, Massimo'

_publ_section_title
;
 Anion binding with biphenyl-bis-urea derivatives: solution and
 solid-state studies
;
_journal_issue 38
_journal_name_full 'New Journal of Chemistry'
_journal_page_first 16294
_journal_page_last 16301
_journal_paper_doi 10.1039/D0NJ03670F
_journal_volume 44
_journal_year 2020
_chemical_absolute_configuration unk
_chemical_formula_moiety 'C26 H22 N4 O2, 2(C16 H36 N), 2(C2 H3 O2), H2 O'
_chemical_formula_sum 'C62 H102 N6 O7'
_chemical_formula_weight 1043.49
_space_group_IT_number 4
_space_group_name_Hall 'P 2yb'
_space_group_name_H-M_alt 'P 1 21 1'
_symmetry_cell_setting monoclinic
_symmetry_Int_Tables_number 4
_symmetry_space_group_name_Hall 'P 2yb'
_symmetry_space_group_name_H-M 'P 1 21 1'
_atom_sites_solution_hydrogens geom
_atom_sites_solution_primary direct
_atom_sites_solution_secondary difmap
_audit_creation_date 2020-04-17T19:16:15-00:00
_audit_creation_method 'WinGX routine CIF_UPDATE'
_audit_update_record
;
2020-07-09 deposited with the CCDC.	2020-08-18 downloaded from the CCDC.
;
_cell_angle_alpha 90
_cell_angle_beta 91.772(6)
_cell_angle_gamma 90
_cell_formula_units_Z 2
_cell_length_a 10.0943(7)
_cell_length_b 16.7406(10)
_cell_length_c 18.7190(12)
_cell_measurement_reflns_used 2465
_cell_measurement_temperature 295(1)
_cell_measurement_theta_max 22.4710
_cell_measurement_theta_min 4.7190
_cell_volume 3161.7(4)
_computing_cell_refinement 'CrysAlisPro 1.171.37.35 (Agilent Technologies, 2014)'
_computing_data_collection 'CrysAlisPro 1.171.37.35 (Agilent Technologies, 2014)'
_computing_data_reduction 'CrysAlisPro 1.171.37.35 (Agilent Technologies, 2014)'
_computing_molecular_graphics 'Mercury (Macrae et al., 2006)'
_computing_publication_material 'WinGX (Farrugia, 2012)'
_computing_structure_refinement 'SHELXL-2014/7 (Sheldrick, 2015)'
_computing_structure_solution 'SIR-2004 (Burla et al., 2005)'
_diffrn_ambient_temperature 295(1)
_diffrn_detector_area_resol_mean 16.3426
_diffrn_measured_fraction_theta_full 0.993
_diffrn_measured_fraction_theta_max 0.994
_diffrn_measurement_device_type 'Xcalibur, Sapphire3'
_diffrn_measurement_method '\w scans'
_diffrn_radiation_monochromator graphite
_diffrn_radiation_probe x-ray
_diffrn_radiation_type MoK\a
_diffrn_radiation_wavelength 0.71073
_diffrn_reflns_av_R_equivalents 0.0272
_diffrn_reflns_av_unetI/netI 0.0448
_diffrn_reflns_Laue_measured_fraction_full 0.993
_diffrn_reflns_Laue_measured_fraction_max 0.994
_diffrn_reflns_limit_h_max 10
_diffrn_reflns_limit_h_min -12
_diffrn_reflns_limit_k_max 20
_diffrn_reflns_limit_k_min -19
_diffrn_reflns_limit_l_max 15
_diffrn_reflns_limit_l_min -23
_diffrn_reflns_number 13957
_diffrn_reflns_point_group_measured_fraction_full 0.851
_diffrn_reflns_point_group_measured_fraction_max 0.842
_diffrn_reflns_theta_full 25.242
_diffrn_reflns_theta_max 25.997
_diffrn_reflns_theta_min 4.329
_diffrn_source 'Enhance (Mo) X-ray Source'
_exptl_absorpt_coefficient_mu 0.071
_exptl_absorpt_correction_T_max 1.00000
_exptl_absorpt_correction_T_min 0.50098
_exptl_absorpt_correction_type multi-scan
_exptl_absorpt_process_details
;
        CrysAlisPro, Agilent Technologies,
        Version 1.171.37.35 (release 13-08-2014 CrysAlis171 .NET)
        (compiled Aug 13 2014,18:06:01)
        Empirical absorption correction using spherical harmonics,
 implemented in SCALE3 ABSPACK scaling algorithm.
;
_exptl_crystal_colour yellow
_exptl_crystal_density_diffrn 1.096
_exptl_crystal_description prism
_exptl_crystal_F_000 1144
_exptl_crystal_recrystallization_method 'Re-crystallisation from solvent: N,N-dimethylformamide'
_exptl_crystal_size_max 0.793
_exptl_crystal_size_mid 0.471
_exptl_crystal_size_min 0.203
_refine_diff_density_max 0.384
_refine_diff_density_min -0.232
_refine_diff_density_rms 0.045
_refine_ls_abs_structure_details
;
 Flack x determined using 1991 quotients [(I+)-(I-)]/[(I+)+(I-)]
 (Parsons, Flack and Wagner, Acta Cryst. B69 (2013) 249-259).
;
_refine_ls_abs_structure_Flack -0.3(8)
_refine_ls_extinction_method none
_refine_ls_goodness_of_fit_ref 1.017
_refine_ls_hydrogen_treatment constr
_refine_ls_matrix_type full
_refine_ls_number_parameters 689
_refine_ls_number_reflns 10473
_refine_ls_number_restraints 13
_refine_ls_restrained_S_all 1.057
_refine_ls_R_factor_all 0.1075
_refine_ls_R_factor_gt 0.0652
_refine_ls_shift/su_max 0.001
_refine_ls_shift/su_mean 0
_refine_ls_structure_factor_coef Fsqd
_refine_ls_weighting_details 'w=1/[\s^2^(Fo^2^)+(0.1070P)^2^] where P=(Fo^2^+2Fc^2^)/3'
_refine_ls_weighting_scheme calc
_refine_ls_wR_factor_gt 0.1625
_refine_ls_wR_factor_ref 0.1991
_reflns_Friedel_coverage 0.635
_reflns_Friedel_fraction_full 0.697
_reflns_Friedel_fraction_max 0.679
_reflns_number_gt 6486
_reflns_number_total 10473
_reflns_threshold_expression 'I > 2\s(I)'
_cod_data_source_file d0nj03670f2.cif
_cod_data_source_block 1-((TBA)AcO)2-H2O
_cod_depositor_comments 'Adding full bibliography for 7059910--7059921.cif.'
_cod_original_sg_symbol_H-M 'P 21'
_cod_database_code 7059911
_shelx_shelxl_version_number 2014/7

loop_
_symmetry_equiv_pos_as_xyz
'x, y, z'
'-x, y+1/2, -z'

loop_
_atom_site_label
_atom_site_type_symbol
_atom_site_fract_x
_atom_site_fract_y
_atom_site_fract_z
_atom_site_U_iso_or_equiv
_atom_site_adp_type
_atom_site_occupancy
_atom_site_site_symmetry_order
_atom_site_calc_flag
_atom_site_refinement_flags_posn
_atom_site_refinement_flags_adp
_atom_site_refinement_flags_occupancy
_atom_site_disorder_assembly
_atom_site_disorder_group
N1 N 1.0120(4) 0.5891(2) 0.2372(2) 0.0798(11) Uani 1 1 d . . . . .
H1N H 0.9625 0.5981 0.1999 0.096 Uiso 1 1 calc R U . . .
N2 N 0.8278(5) 0.6221(3) 0.2958(2) 0.0800(11) Uani 1 1 d . . . . .
H2N H 0.7976 0.632 0.2532 0.096 Uiso 1 1 calc R U . . .
N3 N 0.1536(4) 0.6220(2) 0.66994(19) 0.0702(10) Uani 1 1 d . . . . .
H3N H 0.1847 0.637 0.7111 0.084 Uiso 1 1 calc R U . . .
N4 N -0.0231(4) 0.5868(2) 0.73488(19) 0.0689(9) Uani 1 1 d . . . . .
H4N H 0.0298 0.5982 0.7703 0.083 Uiso 1 1 calc R U . . .
O1 O 1.0190(4) 0.5992(3) 0.3578(2) 0.1065(14) Uani 1 1 d . . . . .
O2 O -0.0375(4) 0.5790(2) 0.61320(17) 0.0814(9) Uani 1 1 d . . . . .
C1 C 1.1420(6) 0.5623(3) 0.2257(3) 0.0794(14) Uani 1 1 d . . . . .
C2 C 1.1897(6) 0.5717(4) 0.1578(3) 0.0896(15) Uani 1 1 d . . . . .
H2 H 1.1357 0.5946 0.1222 0.107 Uiso 1 1 calc R U . . .
C3 C 1.3144(7) 0.5479(4) 0.1420(4) 0.107(2) Uani 1 1 d . . . . .
H3 H 1.3452 0.5548 0.0961 0.129 Uiso 1 1 calc R U . . .
C4 C 1.3947(8) 0.5134(6) 0.1944(5) 0.125(3) Uani 1 1 d . . . . .
H4 H 1.4809 0.4983 0.1845 0.15 Uiso 1 1 calc R U . . .
C5 C 1.3470(8) 0.5019(5) 0.2600(5) 0.119(2) Uani 1 1 d . . . . .
H5 H 1.3997 0.4769 0.295 0.143 Uiso 1 1 calc R U . . .
C6 C 1.2213(7) 0.5267(4) 0.2760(4) 0.1004(18) Uani 1 1 d . . . . .
H6 H 1.1905 0.5189 0.3218 0.121 Uiso 1 1 calc R U . . .
C7 C 0.9573(6) 0.6022(3) 0.3020(3) 0.0793(14) Uani 1 1 d . . . . .
C8 C 0.7371(6) 0.6286(3) 0.3507(3) 0.0747(13) Uani 1 1 d . . . . .
C9 C 0.6052(6) 0.6367(3) 0.3308(3) 0.0836(15) Uani 1 1 d . . . . .
H9 H 0.5809 0.6397 0.2825 0.1 Uiso 1 1 calc R U . . .
C10 C 0.5088(6) 0.6405(3) 0.3811(2) 0.0810(14) Uani 1 1 d . . . . .
H10 H 0.4207 0.6454 0.3657 0.097 Uiso 1 1 calc R U . . .
C11 C 0.5380(6) 0.6373(3) 0.4539(2) 0.0712(12) Uani 1 1 d . . . . .
C12 C 0.6709(6) 0.6292(3) 0.4728(3) 0.0839(15) Uani 1 1 d . . . . .
H12 H 0.695 0.6262 0.5211 0.101 Uiso 1 1 calc R U . . .
C13 C 0.7702(6) 0.6253(3) 0.4232(3) 0.0873(15) Uani 1 1 d . . . . .
H13 H 0.8584 0.6205 0.4385 0.105 Uiso 1 1 calc R U . . .
C14 C 0.4336(5) 0.6379(3) 0.5076(2) 0.0693(12) Uani 1 1 d . . . . .
C15 C 0.3082(6) 0.6083(3) 0.4929(2) 0.0780(13) Uani 1 1 d . . . . .
H15 H 0.2874 0.5911 0.4467 0.094 Uiso 1 1 calc R U . . .
C16 C 0.2122(5) 0.6030(3) 0.5435(2) 0.0757(12) Uani 1 1 d . . . . .
H16 H 0.129 0.5825 0.5311 0.091 Uiso 1 1 calc R U . . .
C17 C 0.2396(5) 0.6284(3) 0.6132(2) 0.0659(11) Uani 1 1 d . . . . .
C18 C 0.3637(5) 0.6599(3) 0.6285(2) 0.0746(13) Uani 1 1 d . . . . .
H18 H 0.3841 0.6782 0.6745 0.089 Uiso 1 1 calc R U . . .
C19 C 0.4585(6) 0.6647(3) 0.5766(3) 0.0811(14) Uani 1 1 d . . . . .
H19 H 0.541 0.6866 0.5885 0.097 Uiso 1 1 calc R U . . .
C20 C 0.0263(5) 0.5947(2) 0.6679(2) 0.0636(11) Uani 1 1 d . . . . .
C21 C -0.1500(5) 0.5621(2) 0.7516(3) 0.0657(12) Uani 1 1 d . . . . .
C22 C -0.2603(6) 0.5650(3) 0.7056(3) 0.0810(14) Uani 1 1 d . . . . .
H22 H -0.2514 0.5816 0.6586 0.097 Uiso 1 1 calc R U . . .
C23 C -0.3836(6) 0.5432(3) 0.7295(4) 0.0945(18) Uani 1 1 d . . . . .
H23 H -0.4566 0.5454 0.6981 0.113 Uiso 1 1 calc R U . . .
C24 C -0.4004(7) 0.5186(4) 0.7977(4) 0.1029(19) Uani 1 1 d . . . . .
H24 H -0.484 0.5044 0.813 0.123 Uiso 1 1 calc R U . . .
C25 C -0.2917(7) 0.5149(4) 0.8440(4) 0.1030(18) Uani 1 1 d . . . . .
H25 H -0.3018 0.4977 0.8907 0.124 Uiso 1 1 calc R U . . .
C26 C -0.1682(6) 0.5364(3) 0.8214(3) 0.0834(15) Uani 1 1 d . . . . .
H26 H -0.0958 0.5338 0.8532 0.1 Uiso 1 1 calc R U . . .
N1A N 0.1187(4) 0.8375(2) 0.3901(2) 0.0693(10) Uani 1 1 d . . . . .
C1A C 0.1729(6) 0.7806(3) 0.3355(3) 0.0797(14) Uani 1 1 d . . . . .
H1AA H 0.1017 0.7457 0.319 0.096 Uiso 1 1 calc R U . . .
H1AB H 0.2399 0.7475 0.3591 0.096 Uiso 1 1 calc R U . . .
C2A C 0.2331(7) 0.8189(4) 0.2711(3) 0.1035(19) Uani 1 1 d . . . . .
H2AA H 0.1655 0.8489 0.2447 0.124 Uiso 1 1 calc R U . . .
H2AB H 0.3019 0.856 0.2868 0.124 Uiso 1 1 calc R U . . .
C3A C 0.2903(11) 0.7584(5) 0.2239(5) 0.145(3) Uani 1 1 d . U . . .
H3AA H 0.3572 0.7295 0.2518 0.174 Uiso 1 1 calc R U . . .
H3AB H 0.2206 0.7205 0.2115 0.174 Uiso 1 1 calc R U . . .
C4A C 0.3498(13) 0.7826(6) 0.1583(5) 0.181(5) Uani 1 1 d . . . . .
H4AA H 0.2823 0.7872 0.1212 0.272 Uiso 1 1 calc R U . . .
H4AB H 0.4138 0.7434 0.1448 0.272 Uiso 1 1 calc R U . . .
H4AC H 0.3928 0.8333 0.1651 0.272 Uiso 1 1 calc R U . . .
C5A C 0.0073(5) 0.8872(3) 0.3575(3) 0.0775(14) Uani 1 1 d . . . . .
H5AA H -0.0208 0.925 0.3932 0.093 Uiso 1 1 calc R U . . .
H5AB H 0.0423 0.9177 0.3183 0.093 Uiso 1 1 calc R U . . .
C6A C -0.1131(5) 0.8425(3) 0.3299(3) 0.0854(15) Uani 1 1 d . . . . .
H6AA H -0.1426 0.8061 0.3665 0.102 Uiso 1 1 calc R U . . .
H6AB H -0.0902 0.8112 0.2885 0.102 Uiso 1 1 calc R U . . .
C7A C -0.2238(6) 0.8994(4) 0.3096(4) 0.1034(19) Uani 1 1 d . . . . .
H7AA H -0.194 0.9354 0.2728 0.124 Uiso 1 1 calc R U . . .
H7AB H -0.2452 0.9313 0.3509 0.124 Uiso 1 1 calc R U . . .
C8A C -0.3479(7) 0.8563(5) 0.2824(5) 0.132(3) Uani 1 1 d . . . . .
H8AA H -0.3285 0.827 0.2399 0.198 Uiso 1 1 calc R U . . .
H8AB H -0.4165 0.8946 0.2718 0.198 Uiso 1 1 calc R U . . .
H8AC H -0.377 0.8199 0.3184 0.198 Uiso 1 1 calc R U . . .
C9A C 0.0702(5) 0.7876(3) 0.4513(3) 0.0768(13) Uani 1 1 d . . . . .
H9AA H 0.0135 0.7457 0.4316 0.092 Uiso 1 1 calc R U . . .
H9AB H 0.1461 0.7619 0.4745 0.092 Uiso 1 1 calc R U . . .
C10A C -0.0043(7) 0.8311(4) 0.5067(3) 0.0969(17) Uani 1 1 d . . . . .
H10A H -0.0826 0.8558 0.485 0.116 Uiso 1 1 calc R U . . .
H10B H 0.0509 0.873 0.5276 0.116 Uiso 1 1 calc R U . . .
C11A C -0.0447(8) 0.7730(5) 0.5646(3) 0.116(2) Uani 1 1 d . . . . .
H11A H -0.0915 0.7284 0.5423 0.139 Uiso 1 1 calc R U . . .
H11B H 0.0346 0.7521 0.5885 0.139 Uiso 1 1 calc R U . . .
C12A C -0.1309(9) 0.8095(7) 0.6191(4) 0.150(3) Uani 1 1 d . . . . .
H12A H -0.0846 0.8529 0.6423 0.226 Uiso 1 1 calc R U . . .
H12B H -0.1528 0.77 0.6539 0.226 Uiso 1 1 calc R U . . .
H12C H -0.2107 0.8292 0.5961 0.226 Uiso 1 1 calc R U . . .
C13A C 0.2257(5) 0.8954(3) 0.4163(3) 0.0748(13) Uani 1 1 d . . . . .
H13A H 0.2493 0.9291 0.3766 0.09 Uiso 1 1 calc R U . . .
H13B H 0.1881 0.9297 0.4522 0.09 Uiso 1 1 calc R U . . .
C14A C 0.3507(5) 0.8589(3) 0.4476(3) 0.0855(15) Uani 1 1 d . . . . .
H14A H 0.3305 0.8308 0.4913 0.103 Uiso 1 1 calc R U . . .
H14B H 0.3847 0.8202 0.4142 0.103 Uiso 1 1 calc R U . . .
C15A C 0.4546(6) 0.9205(4) 0.4637(4) 0.105(2) Uani 1 1 d . . . . .
H15A H 0.4182 0.961 0.4944 0.125 Uiso 1 1 calc R U . . .
H15B H 0.4785 0.9462 0.4194 0.125 Uiso 1 1 calc R U . . .
C16A C 0.5779(7) 0.8862(5) 0.4995(5) 0.129(3) Uani 1 1 d . . . . .
H16A H 0.5564 0.8646 0.5452 0.193 Uiso 1 1 calc R U . . .
H16B H 0.643 0.9276 0.5059 0.193 Uiso 1 1 calc R U . . .
H16C H 0.6127 0.8446 0.4701 0.193 Uiso 1 1 calc R U . . .
N1B N -0.0705(4) 0.3541(2) 0.1215(2) 0.0698(10) Uani 1 1 d . . . . .
C1B C -0.1926(5) 0.3140(3) 0.0882(3) 0.0783(13) Uani 1 1 d . . . . .
H1BA H -0.1651 0.282 0.048 0.094 Uiso 1 1 calc R U . . .
H1BB H -0.2285 0.2778 0.1231 0.094 Uiso 1 1 calc R U . . .
C2B C -0.3014(6) 0.3688(4) 0.0625(4) 0.0956(17) Uani 1 1 d . . . . .
H2BA H -0.3285 0.4022 0.1018 0.115 Uiso 1 1 calc R U . . .
H2BB H -0.2683 0.4035 0.0255 0.115 Uiso 1 1 calc R U . . .
C3B C -0.4182(6) 0.3234(5) 0.0335(4) 0.115(2) Uani 1 1 d . . . . .
H3BA H -0.4527 0.2903 0.0712 0.138 Uiso 1 1 calc R U . . .
H3BB H -0.3897 0.2883 -0.0043 0.138 Uiso 1 1 calc R U . . .
C4B C -0.5279(8) 0.3770(7) 0.0043(6) 0.157(3) Uani 1 1 d . . . . .
H4BA H -0.5766 0.3985 0.0432 0.235 Uiso 1 1 calc R U . . .
H4BB H -0.5866 0.3466 -0.0265 0.235 Uiso 1 1 calc R U . . .
H4BC H -0.4902 0.42 -0.0223 0.235 Uiso 1 1 calc R U . . .
C5B C -0.1081(6) 0.4024(3) 0.1857(3) 0.0841(15) Uani 1 1 d . . . . .
H5BA H -0.0273 0.4229 0.2084 0.101 Uiso 1 1 calc R U . . .
H5BB H -0.1596 0.448 0.169 0.101 Uiso 1 1 calc R U . . .
C6B C -0.1845(8) 0.3605(4) 0.2409(4) 0.115(2) Uani 1 1 d . . . . .
H6BA H -0.1305 0.3183 0.2623 0.138 Uiso 1 1 calc R U . . .
H6BB H -0.2626 0.3361 0.2187 0.138 Uiso 1 1 calc R U . . .
C7B C -0.2261(10) 0.4180(5) 0.2985(4) 0.137(3) Uani 1 1 d . . . . .
H7BA H -0.1467 0.4354 0.3245 0.165 Uiso 1 1 calc R U . . .
H7BB H -0.2643 0.4646 0.2751 0.165 Uiso 1 1 calc R U . . .
C8B C -0.3169(10) 0.3906(7) 0.3489(6) 0.158(3) Uani 1 1 d . . . . .
H8BA H -0.3979 0.3749 0.3246 0.237 Uiso 1 1 calc R U . . .
H8BB H -0.3348 0.4327 0.3821 0.237 Uiso 1 1 calc R U . . .
H8BC H -0.2798 0.3456 0.3742 0.237 Uiso 1 1 calc R U . . .
C9B C 0.0281(5) 0.2888(3) 0.1421(3) 0.0771(13) Uani 1 1 d . . . . .
H9BA H 0.0443 0.2568 0.1 0.092 Uiso 1 1 calc R U . . .
H9BB H -0.0119 0.2542 0.177 0.092 Uiso 1 1 calc R U . . .
C10B C 0.1610(6) 0.3182(3) 0.1729(3) 0.0861(15) Uani 1 1 d . . . . .
H10C H 0.195 0.3598 0.1424 0.103 Uiso 1 1 calc R U . . .
H10D H 0.1485 0.341 0.2198 0.103 Uiso 1 1 calc R U . . .
C11B C 0.2597(7) 0.2518(4) 0.1788(5) 0.116(2) Uani 1 1 d . . . . .
H11C H 0.2206 0.2082 0.2049 0.14 Uiso 1 1 calc R U . . .
H11D H 0.277 0.2326 0.1311 0.14 Uiso 1 1 calc R U . . .
C12B C 0.3884(7) 0.2734(5) 0.2148(4) 0.123(2) Uani 1 1 d . . . . .
H12D H 0.4332 0.3122 0.1865 0.184 Uiso 1 1 calc R U . . .
H12E H 0.4425 0.2264 0.22 0.184 Uiso 1 1 calc R U . . .
H12F H 0.3725 0.2954 0.2611 0.184 Uiso 1 1 calc R U . . .
C13B C -0.0101(6) 0.4122(3) 0.0690(3) 0.0876(16) Uani 1 1 d . . . . .
H13C H -0.0748 0.4533 0.0571 0.105 Uiso 1 1 calc R U . . .
H13D H 0.0657 0.4381 0.0923 0.105 Uiso 1 1 calc R U . . .
C14B C 0.0341(9) 0.3738(5) 0.0006(4) 0.125(2) Uani 1 1 d . . . . .
H14C H 0.0929 0.3297 0.013 0.15 Uiso 1 1 calc R U . . .
H14D H -0.0431 0.3515 -0.0243 0.15 Uiso 1 1 calc R U . . .
C15B C 0.0983(11) 0.4238(7) -0.0459(5) 0.162(4) Uani 1 1 d . . . . .
H15C H 0.1798 0.4423 -0.0226 0.195 Uiso 1 1 calc R U . . .
H15D H 0.0428 0.4702 -0.0552 0.195 Uiso 1 1 calc R U . . .
C16B C 0.1316(13) 0.3855(8) -0.1175(5) 0.189(5) Uani 1 1 d . . . . .
H16D H 0.2089 0.3525 -0.1112 0.284 Uiso 1 1 calc R U . . .
H16E H 0.1486 0.4266 -0.1517 0.284 Uiso 1 1 calc R U . . .
H16F H 0.0583 0.3534 -0.1343 0.284 Uiso 1 1 calc R U . . .
O1A O 0.8734(5) 0.6027(3) 0.1023(2) 0.1172(15) Uani 1 1 d . . . . .
O2A O 0.7020(5) 0.6016(5) 0.1621(3) 0.170(2) Uani 1 1 d . U . . .
C17A C 0.7566(7) 0.6143(4) 0.1066(3) 0.0985(18) Uani 1 1 d . . . . .
C18A C 0.6704(8) 0.6328(7) 0.0424(4) 0.149(3) Uani 1 1 d . . . . .
H18A H 0.6915 0.5972 0.0042 0.224 Uiso 1 1 calc R U . . .
H18B H 0.6852 0.687 0.0278 0.224 Uiso 1 1 calc R U . . .
H18C H 0.5791 0.6261 0.054 0.224 Uiso 1 1 calc R U . . .
O1B O 0.1290(4) 0.6001(3) 0.86316(19) 0.1035(12) Uani 1 1 d . . . . .
O2B O 0.2877(4) 0.6465(4) 0.8007(2) 0.1207(16) Uani 1 1 d . . . . .
C17B C 0.2471(5) 0.6163(3) 0.8553(3) 0.0760(13) Uani 1 1 d . . . . .
C18B C 0.3427(6) 0.6029(5) 0.9174(3) 0.1040(19) Uani 1 1 d . . . . .
H18D H 0.3527 0.5466 0.9258 0.156 Uiso 1 1 calc R U . . .
H18E H 0.3092 0.6279 0.9593 0.156 Uiso 1 1 calc R U . . .
H18F H 0.4271 0.6257 0.9069 0.156 Uiso 1 1 calc R U . . .
O3 O 1.0342(6) 0.6631(3) -0.0040(3) 0.1320(17) Uani 1 1 d G . . . .
H3A H 0.9669 0.6438 0.0161 0.198 Uiso 1 1 d G U . . .
H3B H 1.0604 0.6306 -0.0355 0.198 Uiso 1 1 d G U . . .

loop_
_atom_site_aniso_label
_atom_site_aniso_U_11
_atom_site_aniso_U_22
_atom_site_aniso_U_33
_atom_site_aniso_U_23
_atom_site_aniso_U_13
_atom_site_aniso_U_12
N1 0.086(3) 0.087(3) 0.067(2) -0.009(2) 0.015(2) -0.024(2)
N2 0.098(3) 0.085(3) 0.058(2) 0.001(2) 0.020(2) -0.009(2)
N3 0.090(3) 0.072(2) 0.0486(19) -0.0050(18) 0.0080(18) -0.002(2)
N4 0.082(2) 0.074(2) 0.0517(19) -0.0002(19) 0.0066(17) 0.002(2)
O1 0.101(3) 0.150(4) 0.069(2) -0.029(3) 0.004(2) -0.032(3)
O2 0.101(2) 0.086(2) 0.0567(17) -0.0025(17) 0.0002(17) -0.010(2)
C1 0.088(4) 0.081(3) 0.070(3) -0.011(3) 0.005(3) -0.028(3)
C2 0.091(4) 0.096(4) 0.082(3) -0.017(3) 0.014(3) -0.019(3)
C3 0.101(5) 0.122(5) 0.100(5) -0.022(4) 0.027(4) -0.024(4)
C4 0.092(5) 0.146(6) 0.138(7) -0.039(6) 0.014(5) -0.012(5)
C5 0.114(6) 0.135(6) 0.108(5) -0.014(5) -0.006(4) -0.003(5)
C6 0.103(5) 0.113(4) 0.086(4) -0.020(4) 0.007(4) -0.019(4)
C7 0.092(4) 0.079(3) 0.068(3) -0.015(3) 0.013(3) -0.032(3)
C8 0.103(4) 0.063(2) 0.060(3) -0.002(2) 0.020(3) -0.018(3)
C9 0.111(4) 0.089(3) 0.051(2) 0.001(2) 0.010(3) 0.023(3)
C10 0.102(4) 0.084(3) 0.058(3) 0.003(3) 0.011(3) 0.024(3)
C11 0.103(4) 0.056(2) 0.056(3) -0.002(2) 0.015(3) -0.003(2)
C12 0.107(4) 0.093(3) 0.052(2) -0.007(3) 0.013(3) -0.024(3)
C13 0.100(4) 0.100(4) 0.062(3) -0.008(3) 0.007(3) -0.033(3)
C14 0.098(4) 0.059(2) 0.052(2) 0.000(2) 0.012(2) -0.001(2)
C15 0.108(4) 0.077(3) 0.050(2) -0.010(2) 0.007(3) 0.000(3)
C16 0.097(3) 0.077(3) 0.053(2) -0.005(2) 0.008(2) -0.001(3)
C17 0.094(3) 0.052(2) 0.052(2) 0.003(2) 0.009(2) 0.003(2)
C18 0.101(4) 0.074(3) 0.049(2) -0.004(2) 0.013(2) -0.003(3)
C19 0.106(4) 0.075(3) 0.062(3) -0.005(3) 0.009(3) -0.012(3)
C20 0.089(3) 0.048(2) 0.054(3) 0.002(2) 0.006(2) 0.005(2)
C21 0.076(3) 0.054(2) 0.068(3) -0.010(2) 0.007(2) 0.011(2)
C22 0.095(4) 0.073(3) 0.075(3) -0.015(3) -0.001(3) 0.015(3)
C23 0.078(4) 0.092(4) 0.113(5) -0.029(4) -0.008(3) 0.015(3)
C24 0.086(4) 0.112(4) 0.112(5) -0.034(4) 0.024(4) -0.003(3)
C25 0.110(5) 0.109(4) 0.092(4) -0.010(4) 0.031(4) -0.015(4)
C26 0.086(4) 0.092(4) 0.073(3) -0.004(3) 0.011(3) 0.004(3)
N1A 0.082(2) 0.0515(18) 0.074(2) 0.0085(18) 0.008(2) -0.0100(18)
C1A 0.094(4) 0.059(2) 0.087(3) -0.003(3) 0.014(3) -0.002(2)
C2A 0.140(5) 0.088(4) 0.084(4) -0.002(3) 0.035(4) -0.003(4)
C3A 0.211(8) 0.107(5) 0.119(5) -0.009(4) 0.055(6) -0.009(5)
C4A 0.283(14) 0.141(7) 0.124(7) -0.003(6) 0.079(8) -0.021(8)
C5A 0.087(3) 0.060(2) 0.085(3) 0.015(2) 0.005(3) 0.000(2)
C6A 0.091(4) 0.074(3) 0.091(4) 0.007(3) -0.003(3) -0.009(3)
C7A 0.098(4) 0.093(4) 0.118(5) 0.020(4) -0.006(4) -0.002(3)
C8A 0.106(5) 0.125(5) 0.163(7) 0.018(5) -0.020(5) -0.003(4)
C9A 0.092(3) 0.064(3) 0.075(3) 0.012(3) 0.011(3) -0.005(3)
C10A 0.112(4) 0.103(4) 0.077(3) 0.014(3) 0.014(3) 0.011(3)
C11A 0.141(6) 0.125(5) 0.083(4) 0.011(4) 0.027(4) -0.011(4)
C12A 0.157(7) 0.210(10) 0.086(5) 0.019(5) 0.031(5) 0.023(7)
C13A 0.086(3) 0.054(2) 0.085(3) 0.003(2) 0.008(3) -0.008(2)
C14A 0.091(4) 0.067(3) 0.099(4) 0.002(3) 0.000(3) 0.000(3)
C15A 0.100(4) 0.089(4) 0.124(5) 0.007(4) -0.009(4) -0.013(3)
C16A 0.103(5) 0.113(5) 0.168(7) 0.006(5) -0.028(5) -0.009(4)
N1B 0.081(2) 0.063(2) 0.066(2) -0.0048(19) 0.005(2) -0.0103(19)
C1B 0.083(3) 0.079(3) 0.074(3) -0.010(3) 0.005(3) -0.012(3)
C2B 0.080(3) 0.096(4) 0.111(5) -0.006(3) -0.006(3) 0.000(3)
C3B 0.093(4) 0.136(6) 0.115(5) -0.007(5) -0.012(4) 0.003(4)
C4B 0.103(6) 0.194(9) 0.172(8) -0.014(7) -0.023(5) 0.022(6)
C5B 0.095(4) 0.075(3) 0.083(3) -0.021(3) 0.008(3) -0.011(3)
C6B 0.149(6) 0.110(4) 0.089(4) -0.027(4) 0.028(4) -0.038(4)
C7B 0.187(8) 0.135(6) 0.093(5) -0.040(4) 0.040(5) -0.048(6)
C8B 0.148(7) 0.184(9) 0.144(7) -0.033(7) 0.048(6) -0.013(6)
C9B 0.095(4) 0.063(3) 0.074(3) -0.003(2) -0.002(3) -0.003(3)
C10B 0.093(4) 0.079(3) 0.086(4) -0.006(3) -0.006(3) -0.005(3)
C11B 0.113(5) 0.088(4) 0.146(6) 0.013(4) -0.026(5) 0.003(4)
C12B 0.109(5) 0.117(5) 0.141(6) 0.022(5) -0.016(5) 0.010(4)
C13B 0.092(4) 0.083(3) 0.088(4) 0.010(3) 0.002(3) -0.005(3)
C14B 0.167(7) 0.113(5) 0.096(5) 0.014(4) 0.036(5) -0.010(5)
C15B 0.179(9) 0.182(9) 0.128(7) 0.032(7) 0.030(6) -0.010(7)
C16B 0.237(12) 0.230(12) 0.103(6) 0.014(7) 0.052(7) 0.041(10)
O1A 0.105(3) 0.159(4) 0.088(3) 0.034(3) 0.028(2) 0.029(3)
O2A 0.125(3) 0.301(7) 0.084(3) 0.010(4) 0.020(3) -0.003(4)
C17A 0.097(4) 0.132(5) 0.068(3) 0.009(3) 0.028(3) -0.001(4)
C18A 0.128(5) 0.226(10) 0.092(4) 0.034(6) 0.001(4) 0.033(6)
O1B 0.084(3) 0.150(4) 0.076(2) 0.018(3) 0.0026(18) -0.005(3)
O2B 0.105(3) 0.195(5) 0.063(2) 0.011(3) 0.003(2) -0.025(3)
C17B 0.077(3) 0.095(3) 0.056(3) -0.005(3) 0.006(2) 0.015(3)
C18B 0.096(4) 0.138(5) 0.077(3) 0.003(4) -0.007(3) 0.014(4)
O3 0.164(4) 0.127(4) 0.109(3) 0.023(3) 0.063(3) 0.000(3)

loop_
_atom_type_symbol
_atom_type_description
_atom_type_scat_dispersion_real
_atom_type_scat_dispersion_imag
_atom_type_scat_source
C C 0.0033 0.0016 'International Tables Vol C Tables 4.2.6.8 and 6.1.1.4'
H H 0 0 'International Tables Vol C Tables 4.2.6.8 and 6.1.1.4'
N N 0.0061 0.0033 'International Tables Vol C Tables 4.2.6.8 and 6.1.1.4'
O O 0.0106 0.006 'International Tables Vol C Tables 4.2.6.8 and 6.1.1.4'

loop_
_geom_angle_atom_site_label_1
_geom_angle_atom_site_label_2
_geom_angle_atom_site_label_3
_geom_angle
_geom_angle_site_symmetry_1
_geom_angle_site_symmetry_3
_geom_angle_publ_flag
C7 N1 C1 126.2(5) . . ?
C7 N1 H1N 116.9 . . ?
C1 N1 H1N 116.9 . . ?
C7 N2 C8 127.5(5) . . ?
C7 N2 H2N 116.3 . . ?
C8 N2 H2N 116.3 . . ?
C20 N3 C17 127.7(4) . . ?
C20 N3 H3N 116.1 . . ?
C17 N3 H3N 116.1 . . ?
C20 N4 C21 126.8(4) . . ?
C20 N4 H4N 116.6 . . ?
C21 N4 H4N 116.6 . . ?
C6 C1 C2 118.3(6) . . ?
C6 C1 N1 124.6(5) . . ?
C2 C1 N1 117.2(5) . . ?
C3 C2 C1 121.1(6) . . ?
C3 C2 H2 119.4 . . ?
C1 C2 H2 119.4 . . ?
C2 C3 C4 119.7(7) . . ?
C2 C3 H3 120.2 . . ?
C4 C3 H3 120.2 . . ?
C5 C4 C3 119.3(7) . . ?
C5 C4 H4 120.3 . . ?
C3 C4 H4 120.3 . . ?
C4 C5 C6 120.8(8) . . ?
C4 C5 H5 119.6 . . ?
C6 C5 H5 119.6 . . ?
C1 C6 C5 120.7(7) . . ?
C1 C6 H6 119.7 . . ?
C5 C6 H6 119.7 . . ?
O1 C7 N2 124.0(5) . . ?
O1 C7 N1 123.6(6) . . ?
N2 C7 N1 112.4(5) . . ?
C9 C8 C13 117.9(5) . . ?
C9 C8 N2 117.2(4) . . ?
C13 C8 N2 124.8(5) . . ?
C10 C9 C8 121.2(5) . . ?
C10 C9 H9 119.4 . . ?
C8 C9 H9 119.4 . . ?
C9 C10 C11 122.5(5) . . ?
C9 C10 H10 118.8 . . ?
C11 C10 H10 118.8 . . ?
C12 C11 C10 115.5(5) . . ?
C12 C11 C14 122.3(4) . . ?
C10 C11 C14 122.2(5) . . ?
C11 C12 C13 123.3(5) . . ?
C11 C12 H12 118.4 . . ?
C13 C12 H12 118.4 . . ?
C12 C13 C8 119.6(5) . . ?
C12 C13 H13 120.2 . . ?
C8 C13 H13 120.2 . . ?
C15 C14 C19 116.2(4) . . ?
C15 C14 C11 122.2(4) . . ?
C19 C14 C11 121.6(5) . . ?
C14 C15 C16 123.2(4) . . ?
C14 C15 H15 118.4 . . ?
C16 C15 H15 118.4 . . ?
C15 C16 C17 120.0(5) . . ?
C15 C16 H16 120 . . ?
C17 C16 H16 120 . . ?
C18 C17 C16 117.7(4) . . ?
C18 C17 N3 116.9(4) . . ?
C16 C17 N3 125.4(5) . . ?
C17 C18 C19 121.2(4) . . ?
C17 C18 H18 119.4 . . ?
C19 C18 H18 119.4 . . ?
C14 C19 C18 121.7(5) . . ?
C14 C19 H19 119.1 . . ?
C18 C19 H19 119.1 . . ?
O2 C20 N3 124.6(4) . . ?
O2 C20 N4 123.3(4) . . ?
N3 C20 N4 112.1(4) . . ?
C22 C21 N4 125.2(5) . . ?
C22 C21 C26 117.7(5) . . ?
N4 C21 C26 116.9(4) . . ?
C23 C22 C21 120.2(5) . . ?
C23 C22 H22 119.9 . . ?
C21 C22 H22 119.9 . . ?
C24 C23 C22 121.6(6) . . ?
C24 C23 H23 119.2 . . ?
C22 C23 H23 119.2 . . ?
C23 C24 C25 118.9(6) . . ?
C23 C24 H24 120.5 . . ?
C25 C24 H24 120.5 . . ?
C26 C25 C24 120.4(6) . . ?
C26 C25 H25 119.8 . . ?
C24 C25 H25 119.8 . . ?
C25 C26 C21 121.1(6) . . ?
C25 C26 H26 119.4 . . ?
C21 C26 H26 119.4 . . ?
C1A N1A C9A 107.3(3) . . ?
C1A N1A C5A 110.8(4) . . ?
C9A N1A C5A 110.8(4) . . ?
C1A N1A C13A 110.6(4) . . ?
C9A N1A C13A 110.6(4) . . ?
C5A N1A C13A 106.9(3) . . ?
N1A C1A C2A 115.8(4) . . ?
N1A C1A H1AA 108.3 . . ?
C2A C1A H1AA 108.3 . . ?
N1A C1A H1AB 108.3 . . ?
C2A C1A H1AB 108.3 . . ?
H1AA C1A H1AB 107.4 . . ?
C3A C2A C1A 111.2(5) . . ?
C3A C2A H2AA 109.4 . . ?
C1A C2A H2AA 109.4 . . ?
C3A C2A H2AB 109.4 . . ?
C1A C2A H2AB 109.4 . . ?
H2AA C2A H2AB 108 . . ?
C4A C3A C2A 120.0(7) . . ?
C4A C3A H3AA 107.3 . . ?
C2A C3A H3AA 107.3 . . ?
C4A C3A H3AB 107.3 . . ?
C2A C3A H3AB 107.3 . . ?
H3AA C3A H3AB 106.9 . . ?
C3A C4A H4AA 109.5 . . ?
C3A C4A H4AB 109.5 . . ?
H4AA C4A H4AB 109.5 . . ?
C3A C4A H4AC 109.5 . . ?
H4AA C4A H4AC 109.5 . . ?
H4AB C4A H4AC 109.5 . . ?
C6A C5A N1A 116.6(4) . . ?
C6A C5A H5AA 108.1 . . ?
N1A C5A H5AA 108.1 . . ?
C6A C5A H5AB 108.1 . . ?
N1A C5A H5AB 108.1 . . ?
H5AA C5A H5AB 107.3 . . ?
C5A C6A C7A 111.0(4) . . ?
C5A C6A H6AA 109.4 . . ?
C7A C6A H6AA 109.4 . . ?
C5A C6A H6AB 109.4 . . ?
C7A C6A H6AB 109.4 . . ?
H6AA C6A H6AB 108 . . ?
C6A C7A C8A 112.4(5) . . ?
C6A C7A H7AA 109.1 . . ?
C8A C7A H7AA 109.1 . . ?
C6A C7A H7AB 109.1 . . ?
C8A C7A H7AB 109.1 . . ?
H7AA C7A H7AB 107.9 . . ?
C7A C8A H8AA 109.5 . . ?
C7A C8A H8AB 109.5 . . ?
H8AA C8A H8AB 109.5 . . ?
C7A C8A H8AC 109.5 . . ?
H8AA C8A H8AC 109.5 . . ?
H8AB C8A H8AC 109.5 . . ?
C10A C9A N1A 116.1(4) . . ?
C10A C9A H9AA 108.3 . . ?
N1A C9A H9AA 108.3 . . ?
C10A C9A H9AB 108.3 . . ?
N1A C9A H9AB 108.3 . . ?
H9AA C9A H9AB 107.4 . . ?
C9A C10A C11A 109.6(5) . . ?
C9A C10A H10A 109.8 . . ?
C11A C10A H10A 109.8 . . ?
C9A C10A H10B 109.8 . . ?
C11A C10A H10B 109.8 . . ?
H10A C10A H10B 108.2 . . ?
C12A C11A C10A 113.5(7) . . ?
C12A C11A H11A 108.9 . . ?
C10A C11A H11A 108.9 . . ?
C12A C11A H11B 108.9 . . ?
C10A C11A H11B 108.9 . . ?
H11A C11A H11B 107.7 . . ?
C11A C12A H12A 109.5 . . ?
C11A C12A H12B 109.5 . . ?
H12A C12A H12B 109.5 . . ?
C11A C12A H12C 109.5 . . ?
H12A C12A H12C 109.5 . . ?
H12B C12A H12C 109.5 . . ?
C14A C13A N1A 116.4(4) . . ?
C14A C13A H13A 108.2 . . ?
N1A C13A H13A 108.2 . . ?
C14A C13A H13B 108.2 . . ?
N1A C13A H13B 108.2 . . ?
H13A C13A H13B 107.3 . . ?
C15A C14A C13A 111.9(4) . . ?
C15A C14A H14A 109.2 . . ?
C13A C14A H14A 109.2 . . ?
C15A C14A H14B 109.2 . . ?
C13A C14A H14B 109.2 . . ?
H14A C14A H14B 107.9 . . ?
C14A C15A C16A 113.0(5) . . ?
C14A C15A H15A 109 . . ?
C16A C15A H15A 109 . . ?
C14A C15A H15B 109 . . ?
C16A C15A H15B 109 . . ?
H15A C15A H15B 107.8 . . ?
C15A C16A H16A 109.5 . . ?
C15A C16A H16B 109.5 . . ?
H16A C16A H16B 109.5 . . ?
C15A C16A H16C 109.5 . . ?
H16A C16A H16C 109.5 . . ?
H16B C16A H16C 109.5 . . ?
C5B N1B C1B 110.1(4) . . ?
C5B N1B C9B 111.2(4) . . ?
C1B N1B C9B 107.6(3) . . ?
C5B N1B C13B 106.7(4) . . ?
C1B N1B C13B 110.7(4) . . ?
C9B N1B C13B 110.5(4) . . ?
C2B C1B N1B 115.9(4) . . ?
C2B C1B H1BA 108.3 . . ?
N1B C1B H1BA 108.3 . . ?
C2B C1B H1BB 108.3 . . ?
N1B C1B H1BB 108.3 . . ?
H1BA C1B H1BB 107.4 . . ?
C3B C2B C1B 111.6(5) . . ?
C3B C2B H2BA 109.3 . . ?
C1B C2B H2BA 109.3 . . ?
C3B C2B H2BB 109.3 . . ?
C1B C2B H2BB 109.3 . . ?
H2BA C2B H2BB 108 . . ?
C2B C3B C4B 113.0(7) . . ?
C2B C3B H3BA 109 . . ?
C4B C3B H3BA 109 . . ?
C2B C3B H3BB 109 . . ?
C4B C3B H3BB 109 . . ?
H3BA C3B H3BB 107.8 . . ?
C3B C4B H4BA 109.5 . . ?
C3B C4B H4BB 109.5 . . ?
H4BA C4B H4BB 109.5 . . ?
C3B C4B H4BC 109.5 . . ?
H4BA C4B H4BC 109.5 . . ?
H4BB C4B H4BC 109.5 . . ?
C6B C5B N1B 116.8(4) . . ?
C6B C5B H5BA 108.1 . . ?
N1B C5B H5BA 108.1 . . ?
C6B C5B H5BB 108.1 . . ?
N1B C5B H5BB 108.1 . . ?
H5BA C5B H5BB 107.3 . . ?
C5B C6B C7B 110.9(6) . . ?
C5B C6B H6BA 109.5 . . ?
C7B C6B H6BA 109.5 . . ?
C5B C6B H6BB 109.5 . . ?
C7B C6B H6BB 109.5 . . ?
H6BA C6B H6BB 108 . . ?
C8B C7B C6B 118.0(7) . . ?
C8B C7B H7BA 107.8 . . ?
C6B C7B H7BA 107.8 . . ?
C8B C7B H7BB 107.8 . . ?
C6B C7B H7BB 107.8 . . ?
H7BA C7B H7BB 107.1 . . ?
C7B C8B H8BA 109.5 . . ?
C7B C8B H8BB 109.5 . . ?
H8BA C8B H8BB 109.5 . . ?
C7B C8B H8BC 109.5 . . ?
H8BA C8B H8BC 109.5 . . ?
H8BB C8B H8BC 109.5 . . ?
N1B C9B C10B 115.2(4) . . ?
N1B C9B H9BA 108.5 . . ?
C10B C9B H9BA 108.5 . . ?
N1B C9B H9BB 108.5 . . ?
C10B C9B H9BB 108.5 . . ?
H9BA C9B H9BB 107.5 . . ?
C11B C10B C9B 111.4(5) . . ?
C11B C10B H10C 109.3 . . ?
C9B C10B H10C 109.3 . . ?
C11B C10B H10D 109.3 . . ?
C9B C10B H10D 109.3 . . ?
H10C C10B H10D 108 . . ?
C12B C11B C10B 115.1(6) . . ?
C12B C11B H11C 108.5 . . ?
C10B C11B H11C 108.5 . . ?
C12B C11B H11D 108.5 . . ?
C10B C11B H11D 108.5 . . ?
H11C C11B H11D 107.5 . . ?
C11B C12B H12D 109.5 . . ?
C11B C12B H12E 109.5 . . ?
H12D C12B H12E 109.5 . . ?
C11B C12B H12F 109.5 . . ?
H12D C12B H12F 109.5 . . ?
H12E C12B H12F 109.5 . . ?
C14B C13B N1B 114.1(5) . . ?
C14B C13B H13C 108.7 . . ?
N1B C13B H13C 108.7 . . ?
C14B C13B H13D 108.7 . . ?
N1B C13B H13D 108.7 . . ?
H13C C13B H13D 107.6 . . ?
C15B C14B C13B 115.5(8) . . ?
C15B C14B H14C 108.4 . . ?
C13B C14B H14C 108.4 . . ?
C15B C14B H14D 108.4 . . ?
C13B C14B H14D 108.4 . . ?
H14C C14B H14D 107.5 . . ?
C14B C15B C16B 114.6(10) . . ?
C14B C15B H15C 108.6 . . ?
C16B C15B H15C 108.6 . . ?
C14B C15B H15D 108.6 . . ?
C16B C15B H15D 108.6 . . ?
H15C C15B H15D 107.6 . . ?
C15B C16B H16D 109.5 . . ?
C15B C16B H16E 109.5 . . ?
H16D C16B H16E 109.5 . . ?
C15B C16B H16F 109.5 . . ?
H16D C16B H16F 109.5 . . ?
H16E C16B H16F 109.5 . . ?
O1A C17A O2A 120.2(6) . . ?
O1A C17A C18A 121.9(6) . . ?
O2A C17A C18A 117.2(6) . . ?
C17A C18A H18A 109.5 . . ?
C17A C18A H18B 109.5 . . ?
H18A C18A H18B 109.5 . . ?
C17A C18A H18C 109.5 . . ?
H18A C18A H18C 109.5 . . ?
H18B C18A H18C 109.5 . . ?
O2B C17B O1B 122.7(5) . . ?
O2B C17B C18B 119.0(5) . . ?
O1B C17B C18B 118.2(5) . . ?
C17B C18B H18D 109.5 . . ?
C17B C18B H18E 109.5 . . ?
H18D C18B H18E 109.5 . . ?
C17B C18B H18F 109.5 . . ?
H18D C18B H18F 109.5 . . ?
H18E C18B H18F 109.5 . . ?
H3A O3 H3B 109.5 . . ?

loop_
_geom_bond_atom_site_label_1
_geom_bond_atom_site_label_2
_geom_bond_distance
_geom_bond_site_symmetry_2
_geom_bond_publ_flag
N1 C7 1.366(6) . ?
N1 C1 1.409(7) . ?
N1 H1N 0.86 . ?
N2 C7 1.350(7) . ?
N2 C8 1.401(6) . ?
N2 H2N 0.86 . ?
N3 C20 1.363(6) . ?
N3 C17 1.397(6) . ?
N3 H3N 0.86 . ?
N4 C20 1.370(5) . ?
N4 C21 1.390(6) . ?
N4 H4N 0.86 . ?
O1 C7 1.201(6) . ?
O2 C20 1.221(5) . ?
C1 C6 1.355(9) . ?
C1 C2 1.383(8) . ?
C2 C3 1.361(9) . ?
C2 H2 0.93 . ?
C3 C4 1.380(11) . ?
C3 H3 0.93 . ?
C4 C5 1.346(11) . ?
C4 H4 0.93 . ?
C5 C6 1.377(10) . ?
C5 H5 0.93 . ?
C6 H6 0.93 . ?
C8 C9 1.379(7) . ?
C8 C13 1.390(7) . ?
C9 C10 1.377(7) . ?
C9 H9 0.93 . ?
C10 C11 1.387(7) . ?
C10 H10 0.93 . ?
C11 C12 1.383(8) . ?
C11 C14 1.478(7) . ?
C12 C13 1.388(7) . ?
C12 H12 0.93 . ?
C13 H13 0.93 . ?
C14 C15 1.379(7) . ?
C14 C19 1.385(6) . ?
C15 C16 1.378(7) . ?
C15 H15 0.93 . ?
C16 C17 1.392(6) . ?
C16 H16 0.93 . ?
C17 C18 1.381(7) . ?
C18 C19 1.387(7) . ?
C18 H18 0.93 . ?
C19 H19 0.93 . ?
C21 C22 1.388(7) . ?
C21 C26 1.392(7) . ?
C22 C23 1.384(8) . ?
C22 H22 0.93 . ?
C23 C24 1.358(9) . ?
C23 H23 0.93 . ?
C24 C25 1.378(9) . ?
C24 H24 0.93 . ?
C25 C26 1.377(8) . ?
C25 H25 0.93 . ?
C26 H26 0.93 . ?
N1A C1A 1.511(6) . ?
N1A C9A 1.512(6) . ?
N1A C5A 1.512(6) . ?
N1A C13A 1.522(6) . ?
C1A C2A 1.510(8) . ?
C1A H1AA 0.97 . ?
C1A H1AB 0.97 . ?
C2A C3A 1.474(9) . ?
C2A H2AA 0.97 . ?
C2A H2AB 0.97 . ?
C3A C4A 1.441(11) . ?
C3A H3AA 0.97 . ?
C3A H3AB 0.97 . ?
C4A H4AA 0.96 . ?
C4A H4AB 0.96 . ?
C4A H4AC 0.96 . ?
C5A C6A 1.504(7) . ?
C5A H5AA 0.97 . ?
C5A H5AB 0.97 . ?
C6A C7A 1.508(8) . ?
C6A H6AA 0.97 . ?
C6A H6AB 0.97 . ?
C7A C8A 1.520(10) . ?
C7A H7AA 0.97 . ?
C7A H7AB 0.97 . ?
C8A H8AA 0.96 . ?
C8A H8AB 0.96 . ?
C8A H8AC 0.96 . ?
C9A C10A 1.491(8) . ?
C9A H9AA 0.97 . ?
C9A H9AB 0.97 . ?
C10A C11A 1.522(9) . ?
C10A H10A 0.97 . ?
C10A H10B 0.97 . ?
C11A C12A 1.492(10) . ?
C11A H11A 0.97 . ?
C11A H11B 0.97 . ?
C12A H12A 0.96 . ?
C12A H12B 0.96 . ?
C12A H12C 0.96 . ?
C13A C14A 1.504(7) . ?
C13A H13A 0.97 . ?
C13A H13B 0.97 . ?
C14A C15A 1.495(8) . ?
C14A H14A 0.97 . ?
C14A H14B 0.97 . ?
C15A C16A 1.508(9) . ?
C15A H15A 0.97 . ?
C15A H15B 0.97 . ?
C16A H16A 0.96 . ?
C16A H16B 0.96 . ?
C16A H16C 0.96 . ?
N1B C5B 1.507(6) . ?
N1B C1B 1.520(6) . ?
N1B C9B 1.520(6) . ?
N1B C13B 1.523(7) . ?
C1B C2B 1.499(8) . ?
C1B H1BA 0.97 . ?
C1B H1BB 0.97 . ?
C2B C3B 1.491(8) . ?
C2B H2BA 0.97 . ?
C2B H2BB 0.97 . ?
C3B C4B 1.515(11) . ?
C3B H3BA 0.97 . ?
C3B H3BB 0.97 . ?
C4B H4BA 0.96 . ?
C4B H4BB 0.96 . ?
C4B H4BC 0.96 . ?
C5B C6B 1.485(8) . ?
C5B H5BA 0.97 . ?
C5B H5BB 0.97 . ?
C6B C7B 1.514(9) . ?
C6B H6BA 0.97 . ?
C6B H6BB 0.97 . ?
C7B C8B 1.411(11) . ?
C7B H7BA 0.97 . ?
C7B H7BB 0.97 . ?
C8B H8BA 0.96 . ?
C8B H8BB 0.96 . ?
C8B H8BC 0.96 . ?
C9B C10B 1.526(7) . ?
C9B H9BA 0.97 . ?
C9B H9BB 0.97 . ?
C10B C11B 1.493(9) . ?
C10B H10C 0.97 . ?
C10B H10D 0.97 . ?
C11B C12B 1.490(10) . ?
C11B H11C 0.97 . ?
C11B H11D 0.97 . ?
C12B H12D 0.96 . ?
C12B H12E 0.96 . ?
C12B H12F 0.96 . ?
C13B C14B 1.513(10) . ?
C13B H13C 0.97 . ?
C13B H13D 0.97 . ?
C14B C15B 1.383(11) . ?
C14B H14C 0.97 . ?
C14B H14D 0.97 . ?
C15B C16B 1.533(13) . ?
C15B H15C 0.97 . ?
C15B H15D 0.97 . ?
C16B H16D 0.96 . ?
C16B H16E 0.96 . ?
C16B H16F 0.96 . ?
O1A C17A 1.199(7) . ?
O2A C17A 1.209(7) . ?
C17A C18A 1.495(9) . ?
C18A H18A 0.96 . ?
C18A H18B 0.96 . ?
C18A H18C 0.96 . ?
O1B C17B 1.236(6) . ?
O2B C17B 1.221(6) . ?
C17B C18B 1.505(7) . ?
C18B H18D 0.96 . ?
C18B H18E 0.96 . ?
C18B H18F 0.96 . ?
O3 H3A 0.85 . ?
O3 H3B 0.85 . ?

loop_
_geom_torsion_atom_site_label_1
_geom_torsion_atom_site_label_2
_geom_torsion_atom_site_label_3
_geom_torsion_atom_site_label_4
_geom_torsion
_geom_torsion_site_symmetry_1
_geom_torsion_site_symmetry_2
_geom_torsion_site_symmetry_3
_geom_torsion_site_symmetry_4
_geom_torsion_publ_flag
C7 N1 C1 C6 17.3(8) . . . . ?
C7 N1 C1 C2 -164.2(5) . . . . ?
C6 C1 C2 C3 -1.8(8) . . . . ?
N1 C1 C2 C3 179.7(5) . . . . ?
C1 C2 C3 C4 0.3(9) . . . . ?
C2 C3 C4 C5 1.8(11) . . . . ?
C3 C4 C5 C6 -2.4(12) . . . . ?
C2 C1 C6 C5 1.2(9) . . . . ?
N1 C1 C6 C5 179.6(6) . . . . ?
C4 C5 C6 C1 0.9(11) . . . . ?
C8 N2 C7 O1 -12.5(9) . . . . ?
C8 N2 C7 N1 170.3(4) . . . . ?
C1 N1 C7 O1 7.3(8) . . . . ?
C1 N1 C7 N2 -175.5(4) . . . . ?
C7 N2 C8 C9 -169.4(5) . . . . ?
C7 N2 C8 C13 8.8(8) . . . . ?
C13 C8 C9 C10 -0.8(8) . . . . ?
N2 C8 C9 C10 177.6(5) . . . . ?
C8 C9 C10 C11 0.7(8) . . . . ?
C9 C10 C11 C12 -0.7(8) . . . . ?
C9 C10 C11 C14 -177.3(5) . . . . ?
C10 C11 C12 C13 0.7(8) . . . . ?
C14 C11 C12 C13 177.4(5) . . . . ?
C11 C12 C13 C8 -0.8(9) . . . . ?
C9 C8 C13 C12 0.8(8) . . . . ?
N2 C8 C13 C12 -177.4(5) . . . . ?
C12 C11 C14 C15 -148.2(5) . . . . ?
C10 C11 C14 C15 28.2(7) . . . . ?
C12 C11 C14 C19 28.6(7) . . . . ?
C10 C11 C14 C19 -155.0(5) . . . . ?
C19 C14 C15 C16 -1.7(7) . . . . ?
C11 C14 C15 C16 175.3(5) . . . . ?
C14 C15 C16 C17 0.2(8) . . . . ?
C15 C16 C17 C18 1.2(7) . . . . ?
C15 C16 C17 N3 -176.1(4) . . . . ?
C20 N3 C17 C18 178.5(4) . . . . ?
C20 N3 C17 C16 -4.2(7) . . . . ?
C16 C17 C18 C19 -1.1(7) . . . . ?
N3 C17 C18 C19 176.5(4) . . . . ?
C15 C14 C19 C18 1.8(8) . . . . ?
C11 C14 C19 C18 -175.2(4) . . . . ?
C17 C18 C19 C14 -0.5(8) . . . . ?
C17 N3 C20 O2 -8.0(7) . . . . ?
C17 N3 C20 N4 172.1(4) . . . . ?
C21 N4 C20 O2 -1.4(7) . . . . ?
C21 N4 C20 N3 178.6(4) . . . . ?
C20 N4 C21 C22 -21.4(7) . . . . ?
C20 N4 C21 C26 162.1(4) . . . . ?
N4 C21 C22 C23 -176.2(4) . . . . ?
C26 C21 C22 C23 0.3(7) . . . . ?
C21 C22 C23 C24 0.0(8) . . . . ?
C22 C23 C24 C25 -0.4(9) . . . . ?
C23 C24 C25 C26 0.5(10) . . . . ?
C24 C25 C26 C21 -0.2(9) . . . . ?
C22 C21 C26 C25 -0.2(7) . . . . ?
N4 C21 C26 C25 176.6(5) . . . . ?
C9A N1A C1A C2A -177.1(5) . . . . ?
C5A N1A C1A C2A 61.8(6) . . . . ?
C13A N1A C1A C2A -56.5(6) . . . . ?
N1A C1A C2A C3A 176.4(6) . . . . ?
C1A C2A C3A C4A 178.4(9) . . . . ?
C1A N1A C5A C6A 61.5(6) . . . . ?
C9A N1A C5A C6A -57.3(6) . . . . ?
C13A N1A C5A C6A -177.9(5) . . . . ?
N1A C5A C6A C7A 171.2(5) . . . . ?
C5A C6A C7A C8A -179.2(6) . . . . ?
C1A N1A C9A C10A -171.9(5) . . . . ?
C5A N1A C9A C10A -50.9(6) . . . . ?
C13A N1A C9A C10A 67.4(6) . . . . ?
N1A C9A C10A C11A -179.4(5) . . . . ?
C9A C10A C11A C12A -174.5(7) . . . . ?
C1A N1A C13A C14A -56.2(6) . . . . ?
C9A N1A C13A C14A 62.4(6) . . . . ?
C5A N1A C13A C14A -176.9(5) . . . . ?
N1A C13A C14A C15A 173.3(5) . . . . ?
C13A C14A C15A C16A 176.3(6) . . . . ?
C5B N1B C1B C2B 60.0(6) . . . . ?
C9B N1B C1B C2B -178.7(5) . . . . ?
C13B N1B C1B C2B -57.8(6) . . . . ?
N1B C1B C2B C3B -177.7(5) . . . . ?
C1B C2B C3B C4B -177.7(7) . . . . ?
C1B N1B C5B C6B 52.5(7) . . . . ?
C9B N1B C5B C6B -66.7(7) . . . . ?
C13B N1B C5B C6B 172.7(6) . . . . ?
N1B C5B C6B C7B -174.7(6) . . . . ?
C5B C6B C7B C8B 170.2(9) . . . . ?
C5B N1B C9B C10B -62.5(6) . . . . ?
C1B N1B C9B C10B 176.8(4) . . . . ?
C13B N1B C9B C10B 55.8(6) . . . . ?
N1B C9B C10B C11B -169.4(5) . . . . ?
C9B C10B C11B C12B -174.5(6) . . . . ?
C5B N1B C13B C14B 179.9(6) . . . . ?
C1B N1B C13B C14B -60.3(7) . . . . ?
C9B N1B C13B C14B 58.8(7) . . . . ?
N1B C13B C14B C15B -175.4(7) . . . . ?
C13B C14B C15B C16B -175.1(9) . . . . ?
